data_4512826
loop_
_publ_author_name
'Baena, Mar\'ia J.'
'Coco, Silverio'
'Espinet, Pablo'

_publ_section_title
;
 The Amide Group as Modulator of Crystalline and Liquid Crystalline
 Structures in Isocyano-Alkylanilide Silver(I) Complexes
;
_journal_issue 4
_journal_name_full 'Crystal Growth &amp; Design'
_journal_page_first 1611
_journal_paper_doi 10.1021/cg501160s
_journal_volume 15
_journal_year 2015
_chemical_formula_sum 'C19 H16 Ag F3 N4 O5 S'
_chemical_formula_weight 577.29
_chemical_name_systematic
; 
 ? 
;
_space_group_IT_number 2
_symmetry_cell_setting triclinic
_symmetry_space_group_name_Hall '-P 1'
_symmetry_space_group_name_H-M 'P -1'
_atom_sites_solution_hydrogens geom
_atom_sites_solution_primary direct
_atom_sites_solution_secondary difmap
_audit_creation_method SHELXL-97
_cell_angle_alpha 95.75(3)
_cell_angle_beta 102.23(3)
_cell_angle_gamma 104.70(3)
_cell_formula_units_Z 4
_cell_length_a 10.022(2)
_cell_length_b 15.506(3)
_cell_length_c 15.864(3)
_cell_measurement_reflns_used 5173
_cell_measurement_temperature 293(2)
_cell_measurement_theta_max 28.4925
_cell_measurement_theta_min 2.1634
_cell_volume 2299.4(9)
_computing_structure_refinement 'SHELXL-97 (Sheldrick, 1997)'
_computing_structure_solution 'SHELXS-97 (Sheldrick, 1990)'
_diffrn_ambient_temperature 293(2)
_diffrn_detector_area_resol_mean 10.4757
_diffrn_measured_fraction_theta_full 0.989
_diffrn_measured_fraction_theta_max 0.810
_diffrn_measurement_device_type 'SuperNova, Dual, Cu at zero, Atlas'
_diffrn_radiation_monochromator mirror
_diffrn_radiation_source 'SuperNova (Mo) X-ray Source'
_diffrn_radiation_type MoK\a
_diffrn_radiation_wavelength 0.71073
_diffrn_reflns_av_R_equivalents 0.0532
_diffrn_reflns_av_sigmaI/netI 0.0789
_diffrn_reflns_limit_h_max 13
_diffrn_reflns_limit_h_min -9
_diffrn_reflns_limit_k_max 19
_diffrn_reflns_limit_k_min -20
_diffrn_reflns_limit_l_max 19
_diffrn_reflns_limit_l_min -20
_diffrn_reflns_number 15334
_diffrn_reflns_theta_full 25.00
_diffrn_reflns_theta_max 28.56
_diffrn_reflns_theta_min 2.17
_exptl_absorpt_coefficient_mu 1.029
_exptl_absorpt_correction_T_max 0.911
_exptl_absorpt_correction_T_min 0.836
_exptl_absorpt_correction_type analytical
_exptl_absorpt_process_details
;
CrysAlisPro, Agilent Technologies,
Version 1.171.35.11 (release 16-05-2011 CrysAlis171 .NET)
(compiled May 16 2011,17:55:39)
Analytical numeric absorption correction using a multifaceted crystal
            model based on expressions derived by R.C. Clark & J.S. Reid.
(Clark, R. C. & Reid, J. S. (1995). Acta Cryst. A51, 887-897)
;
_exptl_crystal_density_diffrn 1.668
_exptl_crystal_density_method 'not measured'
_exptl_crystal_F_000 1152
_exptl_crystal_size_max 0.2672
_exptl_crystal_size_mid 0.2345
_exptl_crystal_size_min 0.1259
_refine_diff_density_max 1.384
_refine_diff_density_min -0.903
_refine_diff_density_rms 0.133
_refine_ls_extinction_method none
_refine_ls_goodness_of_fit_ref 1.040
_refine_ls_hydrogen_treatment constr
_refine_ls_matrix_type full
_refine_ls_number_parameters 599
_refine_ls_number_reflns 9510
_refine_ls_number_restraints 0
_refine_ls_restrained_S_all 1.040
_refine_ls_R_factor_all 0.1311
_refine_ls_R_factor_gt 0.0733
_refine_ls_shift/su_max 0.006
_refine_ls_shift/su_mean 0.000
_refine_ls_structure_factor_coef Fsqd
_refine_ls_weighting_details 'calc w=1/[\s^2^(Fo^2^)+(0.1001P)^2^+3.4366P] where P=(Fo^2^+2Fc^2^)/3'
_refine_ls_weighting_scheme calc
_refine_ls_wR_factor_gt 0.1912
_refine_ls_wR_factor_ref 0.2387
_reflns_number_gt 5135
_reflns_number_total 9510
_reflns_threshold_expression >2sigma(I)
_cod_data_source_file cg501160s_si_002.cif
_cod_data_source_block mjb673
_cod_depositor_comments 'Adding full bibliography for 4512823--4512827.cif.'
_cod_original_cell_volume 2299.3(8)
_cod_database_code 4512826

loop_
_symmetry_equiv_pos_as_xyz
'x, y, z'
'-x, -y, -z'

loop_
_atom_site_label
_atom_site_type_symbol
_atom_site_fract_x
_atom_site_fract_y
_atom_site_fract_z
_atom_site_U_iso_or_equiv
_atom_site_adp_type
_atom_site_occupancy
_atom_site_symmetry_multiplicity
_atom_site_calc_flag
_atom_site_refinement_flags
Ag1 Ag 0.61252(9) 0.70820(5) 0.41687(4) 0.0842(3) Uani 1 1 d .
C1 C 0.5313(11) 0.7895(6) 0.4959(6) 0.083(3) Uani 1 1 d .
N1 N 0.4828(8) 0.8296(5) 0.5376(4) 0.0741(19) Uani 1 1 d .
C21 C 0.4217(9) 0.8786(5) 0.5908(5) 0.066(2) Uani 1 1 d .
C22 C 0.3646(10) 0.9441(6) 0.5607(5) 0.075(2) Uani 1 1 d .
H22 H 0.3651 0.9565 0.5046 0.090 Uiso 1 1 calc R
C23 C 0.3073(9) 0.9909(6) 0.6127(5) 0.067(2) Uani 1 1 d .
H23 H 0.2684 1.0354 0.5919 0.080 Uiso 1 1 calc R
C24 C 0.3059(8) 0.9733(5) 0.6967(4) 0.0554(17) Uani 1 1 d .
C25 C 0.3608(9) 0.9053(6) 0.7254(5) 0.072(2) Uani 1 1 d .
H25 H 0.3568 0.8905 0.7803 0.087 Uiso 1 1 calc R
C26 C 0.4216(10) 0.8593(5) 0.6725(6) 0.074(2) Uani 1 1 d .
H26 H 0.4624 0.8152 0.6926 0.089 Uiso 1 1 calc R
N2 N 0.2465(6) 1.0256(4) 0.7468(4) 0.0576(14) Uani 1 1 d .
H2 H 0.2337 1.0736 0.7279 0.069 Uiso 1 1 calc R
C3 C 0.2068(8) 1.0098(6) 0.8211(5) 0.0620(19) Uani 1 1 d .
O1 O 0.2111(7) 0.9427(5) 0.8535(4) 0.0868(18) Uani 1 1 d .
C4 C 0.1560(10) 1.0833(6) 0.8613(6) 0.080(2) Uani 1 1 d .
H4A H 0.0773 1.0917 0.8199 0.121 Uiso 1 1 calc R
H4B H 0.2321 1.1385 0.8772 0.121 Uiso 1 1 calc R
H4C H 0.1262 1.0666 0.9125 0.121 Uiso 1 1 calc R
C5 C 0.7196(9) 0.6085(5) 0.4149(5) 0.065(2) Uani 1 1 d .
N3 N 0.7712(7) 0.5517(4) 0.4113(4) 0.0594(15) Uani 1 1 d .
C61 C 0.8333(7) 0.4796(4) 0.4046(4) 0.0518(16) Uani 1 1 d .
C62 C 0.9073(8) 0.4733(5) 0.3425(5) 0.0614(19) Uani 1 1 d .
H62 H 0.9200 0.5172 0.3068 0.074 Uiso 1 1 calc R
C63 C 0.9634(8) 0.4007(5) 0.3330(4) 0.0552(17) Uani 1 1 d .
H63 H 1.0139 0.3955 0.2908 0.066 Uiso 1 1 calc R
C64 C 0.9439(7) 0.3361(4) 0.3867(4) 0.0506(16) Uani 1 1 d .
C65 C 0.8705(8) 0.3449(5) 0.4490(4) 0.0591(18) Uani 1 1 d .
H65 H 0.8586 0.3016 0.4853 0.071 Uiso 1 1 calc R
C66 C 0.8127(8) 0.4172(5) 0.4595(5) 0.0572(17) Uani 1 1 d .
H66 H 0.7624 0.4227 0.5018 0.069 Uiso 1 1 calc R
N4 N 1.0014(7) 0.2621(4) 0.3826(4) 0.0592(15) Uani 1 1 d .
H4 H 1.0045 0.2347 0.4272 0.071 Uiso 1 1 calc R
C7 C 1.0517(8) 0.2289(5) 0.3190(5) 0.0597(18) Uani 1 1 d .
O2 O 1.0574(7) 0.2626(4) 0.2519(4) 0.0800(17) Uani 1 1 d .
C8 C 1.1046(10) 0.1485(5) 0.3352(6) 0.077(2) Uani 1 1 d .
H8A H 1.0361 0.0948 0.3008 0.116 Uiso 1 1 calc R
H8B H 1.1181 0.1434 0.3961 0.116 Uiso 1 1 calc R
H8C H 1.1935 0.1557 0.3192 0.116 Uiso 1 1 calc R
C9 C 0.0470(11) 0.7756(7) 0.3304(6) 0.082(3) Uani 1 1 d .
F1 F -0.0204(7) 0.6924(4) 0.3333(5) 0.116(2) Uani 1 1 d .
F2 F 0.1845(7) 0.7845(5) 0.3580(5) 0.125(2) Uani 1 1 d .
F3 F 0.0251(8) 0.7858(5) 0.2464(4) 0.121(2) Uani 1 1 d .
S1 S -0.0111(3) 0.85650(15) 0.39122(14) 0.0714(6) Uani 1 1 d .
O3 O 0.0739(8) 0.9421(4) 0.3807(5) 0.105(2) Uani 1 1 d .
O4 O -0.1595(6) 0.8355(4) 0.3503(4) 0.0764(15) Uani 1 1 d .
O5 O 0.0204(8) 0.8354(5) 0.4773(4) 0.098(2) Uani 1 1 d .
Ag2 Ag 1.03802(8) 0.18919(5) 0.10462(4) 0.0826(3) Uani 1 1 d .
C10 C 0.9496(10) 0.2775(6) 0.0342(6) 0.080(2) Uani 1 1 d .
N5 N 0.9089(7) 0.3265(5) -0.0063(5) 0.0751(18) Uani 1 1 d .
C111 C 0.8578(8) 0.3812(5) -0.0638(5) 0.0646(19) Uani 1 1 d .
C112 C 0.8567(10) 0.3624(6) -0.1494(6) 0.083(3) Uani 1 1 d .
H112 H 0.8922 0.3160 -0.1680 0.099 Uiso 1 1 calc R
C113 C 0.8031(10) 0.4118(6) -0.2092(6) 0.078(2) Uani 1 1 d .
H113 H 0.7986 0.3969 -0.2682 0.094 Uiso 1 1 calc R
C114 C 0.7563(8) 0.4832(5) -0.1805(5) 0.0583(17) Uani 1 1 d .
C115 C 0.7608(9) 0.5021(6) -0.0919(5) 0.073(2) Uani 1 1 d .
H115 H 0.7280 0.5496 -0.0725 0.088 Uiso 1 1 calc R
C116 C 0.8127(10) 0.4523(6) -0.0327(6) 0.078(2) Uani 1 1 d .
H116 H 0.8172 0.4661 0.0264 0.094 Uiso 1 1 calc R
N6 N 0.7020(7) 0.5379(4) -0.2362(4) 0.0637(16) Uani 1 1 d .
H6 H 0.6969 0.5882 -0.2110 0.076 Uiso 1 1 calc R
C12 C 0.6566(9) 0.5215(6) -0.3250(6) 0.069(2) Uani 1 1 d .
O6 O 0.6616(7) 0.4554(5) -0.3686(4) 0.0885(18) Uani 1 1 d .
C13 C 0.6056(11) 0.5947(6) -0.3636(5) 0.084(3) Uani 1 1 d .
H13A H 0.6774 0.6299 -0.3877 0.126 Uiso 1 1 calc R
H13B H 0.5864 0.6330 -0.3189 0.126 Uiso 1 1 calc R
H13C H 0.5200 0.5684 -0.4090 0.126 Uiso 1 1 calc R
C14 C 1.1386(9) 0.0856(5) 0.1122(5) 0.068(2) Uani 1 1 d .
N7 N 1.2006(7) 0.0336(4) 0.1193(4) 0.0678(17) Uani 1 1 d .
C151 C 1.2777(8) -0.0304(5) 0.1274(5) 0.0590(18) Uani 1 1 d .
C152 C 1.3302(9) -0.0561(6) 0.0596(5) 0.069(2) Uani 1 1 d .
H152 H 1.3178 -0.0298 0.0094 0.082 Uiso 1 1 calc R
C153 C 1.4015(9) -0.1209(5) 0.0657(5) 0.067(2) Uani 1 1 d .
H153 H 1.4359 -0.1394 0.0190 0.081 Uiso 1 1 calc R
C154 C 1.4226(8) -0.1594(5) 0.1420(4) 0.0533(16) Uani 1 1 d .
C155 C 1.3682(8) -0.1315(5) 0.2105(5) 0.0606(19) Uani 1 1 d .
H155 H 1.3818 -0.1558 0.2619 0.073 Uiso 1 1 calc R
C156 C 1.2943(8) -0.0679(5) 0.2021(5) 0.0633(19) Uani 1 1 d .
H156 H 1.2557 -0.0504 0.2472 0.076 Uiso 1 1 calc R
N8 N 1.4929(6) -0.2272(4) 0.1417(4) 0.0567(14) Uani 1 1 d .
H8 H 1.5118 -0.2436 0.0932 0.068 Uiso 1 1 calc R
C16 C 1.5341(8) -0.2694(5) 0.2083(5) 0.0593(18) Uani 1 1 d .
O7 O 1.5130(7) -0.2537(4) 0.2801(4) 0.0816(17) Uani 1 1 d .
C17 C 1.6074(10) -0.3393(6) 0.1866(6) 0.081(2) Uani 1 1 d .
H17A H 1.7008 -0.3241 0.2251 0.121 Uiso 1 1 calc R
H17B H 1.6153 -0.3407 0.1272 0.121 Uiso 1 1 calc R
H17C H 1.5530 -0.3976 0.1935 0.121 Uiso 1 1 calc R
C18 C 0.6017(14) 0.3538(14) 0.1551(9) 0.141(6) Uani 1 1 d .
F4 F 0.7046(8) 0.3401(7) 0.1263(7) 0.182(4) Uani 1 1 d .
F5 F 0.6008(12) 0.4337(5) 0.1609(11) 0.263(9) Uani 1 1 d .
F6 F 0.6226(10) 0.3296(9) 0.2360(6) 0.211(5) Uani 1 1 d .
S2 S 0.4318(3) 0.27830(18) 0.09650(15) 0.0822(7) Uani 1 1 d .
O8 O 0.3322(7) 0.3044(5) 0.1360(5) 0.106(2) Uani 1 1 d .
O9 O 0.4203(12) 0.2932(11) 0.0115(5) 0.201(6) Uani 1 1 d .
O10 O 0.4519(12) 0.1904(6) 0.1019(9) 0.182(5) Uani 1 1 d .

loop_
_atom_site_aniso_label
_atom_site_aniso_U_11
_atom_site_aniso_U_22
_atom_site_aniso_U_33
_atom_site_aniso_U_23
_atom_site_aniso_U_13
_atom_site_aniso_U_12
Ag1 0.1278(7) 0.0935(5) 0.0622(4) 0.0180(3) 0.0282(4) 0.0800(5)
C1 0.111(7) 0.088(6) 0.074(5) 0.018(5) 0.029(5) 0.061(6)
N1 0.085(5) 0.074(4) 0.071(4) -0.002(3) 0.020(4) 0.042(4)
C21 0.075(5) 0.063(5) 0.063(4) -0.003(4) 0.019(4) 0.028(4)
C22 0.108(7) 0.076(6) 0.061(4) 0.015(4) 0.031(4) 0.052(5)
C23 0.078(5) 0.078(5) 0.063(4) 0.028(4) 0.027(4) 0.041(5)
C24 0.058(4) 0.051(4) 0.059(4) 0.004(3) 0.018(3) 0.018(4)
C25 0.092(6) 0.077(6) 0.066(5) 0.026(4) 0.028(4) 0.043(5)
C26 0.094(6) 0.054(5) 0.086(6) 0.010(4) 0.029(5) 0.037(5)
N2 0.067(4) 0.056(4) 0.056(3) 0.009(3) 0.021(3) 0.025(3)
C3 0.057(4) 0.078(5) 0.051(4) 0.006(4) 0.014(3) 0.021(4)
O1 0.108(5) 0.101(5) 0.078(4) 0.036(3) 0.044(3) 0.050(4)
C4 0.091(6) 0.088(6) 0.074(5) 0.009(4) 0.036(5) 0.035(5)
C5 0.077(5) 0.069(5) 0.064(4) 0.017(4) 0.026(4) 0.036(5)
N3 0.066(4) 0.059(4) 0.062(3) 0.009(3) 0.019(3) 0.031(3)
C61 0.054(4) 0.048(4) 0.054(4) 0.004(3) 0.006(3) 0.023(3)
C62 0.073(5) 0.056(4) 0.069(4) 0.017(4) 0.028(4) 0.031(4)
C63 0.064(5) 0.055(4) 0.056(4) 0.010(3) 0.022(3) 0.027(4)
C64 0.054(4) 0.046(4) 0.054(4) 0.005(3) 0.013(3) 0.021(3)
C65 0.075(5) 0.059(4) 0.053(4) 0.016(3) 0.017(4) 0.031(4)
C66 0.056(4) 0.062(5) 0.057(4) 0.007(3) 0.015(3) 0.024(4)
N4 0.075(4) 0.049(3) 0.063(3) 0.012(3) 0.021(3) 0.029(3)
C7 0.061(5) 0.049(4) 0.072(5) 0.005(4) 0.014(4) 0.024(4)
O2 0.119(5) 0.063(3) 0.079(4) 0.015(3) 0.044(3) 0.045(4)
C8 0.089(6) 0.062(5) 0.087(6) 0.003(4) 0.014(5) 0.041(5)
C9 0.098(7) 0.087(7) 0.084(6) 0.033(5) 0.044(5) 0.045(6)
F1 0.152(6) 0.059(3) 0.165(6) 0.024(3) 0.082(5) 0.043(4)
F2 0.102(5) 0.155(6) 0.156(6) 0.047(5) 0.060(4) 0.073(4)
F3 0.169(6) 0.137(5) 0.098(4) 0.030(4) 0.068(4) 0.087(5)
S1 0.0945(16) 0.0674(14) 0.0716(12) 0.0263(10) 0.0318(11) 0.0417(13)
O3 0.121(6) 0.053(4) 0.138(6) 0.039(4) 0.027(5) 0.014(4)
O4 0.071(4) 0.078(4) 0.093(4) 0.019(3) 0.027(3) 0.036(3)
O5 0.141(6) 0.102(5) 0.071(4) 0.035(3) 0.030(4) 0.056(5)
Ag2 0.1122(6) 0.0786(5) 0.0770(4) 0.0197(3) 0.0269(4) 0.0569(5)
C10 0.085(6) 0.077(6) 0.089(6) 0.024(5) 0.023(5) 0.039(5)
N5 0.068(4) 0.066(4) 0.091(5) 0.025(4) 0.011(4) 0.020(4)
C111 0.056(5) 0.056(5) 0.075(5) 0.017(4) 0.002(4) 0.012(4)
C112 0.099(7) 0.076(6) 0.084(6) 0.010(5) 0.019(5) 0.048(5)
C113 0.102(7) 0.075(6) 0.069(5) 0.013(4) 0.030(5) 0.040(5)
C114 0.054(4) 0.053(4) 0.067(4) 0.006(3) 0.022(3) 0.010(4)
C115 0.091(6) 0.072(5) 0.064(5) 0.012(4) 0.015(4) 0.039(5)
C116 0.087(6) 0.079(6) 0.071(5) 0.015(4) 0.014(4) 0.033(5)
N6 0.078(4) 0.063(4) 0.058(3) 0.014(3) 0.023(3) 0.028(3)
C12 0.066(5) 0.079(6) 0.072(5) 0.019(4) 0.026(4) 0.027(5)
O6 0.112(5) 0.096(5) 0.064(3) 0.003(3) 0.024(3) 0.043(4)
C13 0.099(7) 0.096(7) 0.063(5) 0.025(5) 0.019(5) 0.034(6)
C14 0.074(5) 0.055(5) 0.082(5) 0.019(4) 0.026(4) 0.021(4)
N7 0.071(4) 0.067(4) 0.077(4) 0.016(3) 0.025(3) 0.032(4)
C151 0.055(4) 0.058(5) 0.068(4) 0.012(4) 0.018(4) 0.021(4)
C152 0.078(5) 0.081(6) 0.059(4) 0.021(4) 0.022(4) 0.037(5)
C153 0.081(5) 0.077(5) 0.060(4) 0.020(4) 0.030(4) 0.039(5)
C154 0.058(4) 0.053(4) 0.051(4) 0.010(3) 0.016(3) 0.016(4)
C155 0.073(5) 0.067(5) 0.054(4) 0.022(3) 0.024(4) 0.030(4)
C156 0.073(5) 0.071(5) 0.057(4) 0.012(4) 0.026(4) 0.032(4)
N8 0.062(4) 0.063(4) 0.054(3) 0.014(3) 0.018(3) 0.028(3)
C16 0.054(4) 0.062(5) 0.060(4) 0.007(3) 0.008(3) 0.020(4)
O7 0.100(4) 0.106(5) 0.066(3) 0.034(3) 0.028(3) 0.062(4)
C17 0.083(6) 0.078(6) 0.091(6) 0.013(5) 0.018(5) 0.042(5)
C18 0.103(10) 0.24(2) 0.099(9) 0.034(10) 0.048(7) 0.064(12)
F4 0.094(5) 0.242(10) 0.210(9) 0.016(7) 0.075(6) 0.026(6)
F5 0.173(9) 0.068(5) 0.55(3) 0.001(9) 0.135(12) 0.012(6)
F6 0.141(8) 0.285(13) 0.145(7) 0.029(8) -0.006(6) -0.009(8)
S2 0.0792(15) 0.0947(17) 0.0751(14) -0.0024(12) 0.0192(11) 0.0350(14)
O8 0.081(4) 0.094(5) 0.140(6) -0.026(4) 0.051(4) 0.018(4)
O9 0.173(10) 0.379(19) 0.065(5) 0.027(7) 0.021(5) 0.111(11)
O10 0.175(10) 0.086(6) 0.330(16) 0.029(8) 0.143(10) 0.052(6)

loop_
_atom_type_symbol
_atom_type_description
_atom_type_scat_dispersion_real
_atom_type_scat_dispersion_imag
_atom_type_scat_source
C C 0.0033 0.0016 'International Tables Vol C Tables 4.2.6.8 and 6.1.1.4'
H H 0.0000 0.0000 'International Tables Vol C Tables 4.2.6.8 and 6.1.1.4'
N N 0.0061 0.0033 'International Tables Vol C Tables 4.2.6.8 and 6.1.1.4'
O O 0.0106 0.0060 'International Tables Vol C Tables 4.2.6.8 and 6.1.1.4'
F F 0.0171 0.0103 'International Tables Vol C Tables 4.2.6.8 and 6.1.1.4'
S S 0.1246 0.1234 'International Tables Vol C Tables 4.2.6.8 and 6.1.1.4'
Ag Ag -0.8971 1.1015 'International Tables Vol C Tables 4.2.6.8 and 6.1.1.4'

loop_
_geom_angle_atom_site_label_1
_geom_angle_atom_site_label_2
_geom_angle_atom_site_label_3
_geom_angle
_geom_angle_site_symmetry_3
C5 Ag1 C1 144.9(3) .
C5 Ag1 O7 117.6(2) 1_465
C1 Ag1 O7 97.2(3) 1_465
N1 C1 Ag1 176.9(9) .
C1 N1 C21 179.0(9) .
C26 C21 C22 121.0(7) .
C26 C21 N1 118.4(7) .
C22 C21 N1 120.6(7) .
C23 C22 C21 119.8(7) .
C22 C23 C24 120.9(7) .
C25 C24 C23 118.6(6) .
C25 C24 N2 124.0(6) .
C23 C24 N2 117.4(6) .
C26 C25 C24 120.0(7) .
C21 C26 C25 119.6(7) .
C3 N2 C24 128.0(6) .
O1 C3 N2 123.8(7) .
O1 C3 C4 122.2(7) .
N2 C3 C4 113.9(7) .
N3 C5 Ag1 176.5(8) .
C5 N3 C61 178.5(8) .
C62 C61 C66 122.6(6) .
C62 C61 N3 119.0(6) .
C66 C61 N3 118.4(6) .
C61 C62 C63 119.4(7) .
C64 C63 C62 119.6(6) .
C65 C64 C63 119.5(6) .
C65 C64 N4 117.6(6) .
C63 C64 N4 122.8(6) .
C64 C65 C66 121.8(7) .
C61 C66 C65 117.0(6) .
C7 N4 C64 128.8(6) .
O2 C7 N4 122.9(6) .
O2 C7 C8 121.9(7) .
N4 C7 C8 115.2(7) .
C7 O2 Ag2 129.2(5) .
F1 C9 F2 107.2(8) .
F1 C9 F3 107.5(9) .
F2 C9 F3 106.1(7) .
F1 C9 S1 112.5(6) .
F2 C9 S1 112.9(8) .
F3 C9 S1 110.3(6) .
O5 S1 O4 114.7(4) .
O5 S1 O3 114.7(5) .
O4 S1 O3 115.3(4) .
O5 S1 C9 102.1(4) .
O4 S1 C9 103.4(4) .
O3 S1 C9 104.3(5) .
C10 Ag2 C14 151.3(3) .
C10 Ag2 O2 98.4(3) .
C14 Ag2 O2 109.4(3) .
N5 C10 Ag2 175.6(8) .
C10 N5 C111 174.3(9) .
C112 C111 C116 121.6(7) .
C112 C111 N5 118.1(7) .
C116 C111 N5 120.3(8) .
C111 C112 C113 120.6(8) .
C114 C113 C112 119.4(8) .
C113 C114 C115 118.9(7) .
C113 C114 N6 123.4(7) .
C115 C114 N6 117.7(6) .
C116 C115 C114 121.6(7) .
C115 C116 C111 117.9(8) .
C12 N6 C114 128.5(6) .
O6 C12 N6 122.9(8) .
O6 C12 C13 122.7(8) .
N6 C12 C13 114.3(7) .
N7 C14 Ag2 175.7(8) .
C14 N7 C151 179.6(8) .
C152 C151 C156 121.4(7) .
C152 C151 N7 119.2(7) .
C156 C151 N7 119.4(7) .
C151 C152 C153 119.7(7) .
C152 C153 C154 120.2(7) .
C155 C154 C153 118.7(6) .
C155 C154 N8 124.7(6) .
C153 C154 N8 116.5(6) .
C156 C155 C154 119.9(6) .
C151 C156 C155 119.9(7) .
C16 N8 C154 127.6(6) .
O7 C16 N8 123.2(7) .
O7 C16 C17 122.3(7) .
N8 C16 C17 114.5(7) .
C16 O7 Ag1 130.8(5) 1_645
F5 C18 F4 112.6(16) .
F5 C18 F6 109.9(15) .
F4 C18 F6 104.4(13) .
F5 C18 S2 112.0(11) .
F4 C18 S2 113.3(12) .
F6 C18 S2 103.9(11) .
O9 S2 O8 114.3(6) .
O9 S2 O10 108.6(8) .
O8 S2 O10 119.4(5) .
O9 S2 C18 104.0(7) .
O8 S2 C18 105.2(5) .
O10 S2 C18 103.4(8) .

loop_
_geom_bond_atom_site_label_1
_geom_bond_atom_site_label_2
_geom_bond_distance
_geom_bond_site_symmetry_2
Ag1 C5 2.095(7) .
Ag1 C1 2.112(8) .
Ag1 O7 2.385(5) 1_465
C1 N1 1.125(9) .
N1 C21 1.412(9) .
C21 C26 1.359(11) .
C21 C22 1.365(10) .
C22 C23 1.352(10) .
C23 C24 1.388(10) .
C24 C25 1.382(9) .
C24 N2 1.400(8) .
C25 C26 1.379(11) .
N2 C3 1.346(9) .
C3 O1 1.211(9) .
C3 C4 1.500(10) .
C5 N3 1.131(8) .
N3 C61 1.417(8) .
C61 C62 1.363(10) .
C61 C66 1.372(10) .
C62 C63 1.390(9) .
C63 C64 1.381(9) .
C64 C65 1.366(9) .
C64 N4 1.410(8) .
C65 C66 1.398(9) .
N4 C7 1.336(9) .
C7 O2 1.236(9) .
C7 C8 1.498(9) .
O2 Ag2 2.440(6) .
C9 F1 1.306(11) .
C9 F2 1.321(11) .
C9 F3 1.337(10) .
C9 S1 1.792(9) .
S1 O5 1.424(6) .
S1 O4 1.428(6) .
S1 O3 1.430(7) .
Ag2 C10 2.100(8) .
Ag2 C14 2.102(8) .
C10 N5 1.140(9) .
N5 C111 1.412(9) .
C111 C112 1.356(12) .
C111 C116 1.379(11) .
C112 C113 1.382(11) .
C113 C114 1.382(10) .
C114 C115 1.395(10) .
C114 N6 1.406(9) .
C115 C116 1.376(11) .
N6 C12 1.360(10) .
C12 O6 1.196(9) .
C12 C13 1.493(11) .
C14 N7 1.137(9) .
N7 C151 1.404(9) .
C151 C152 1.361(10) .
C151 C156 1.368(10) .
C152 C153 1.373(10) .
C153 C154 1.402(10) .
C154 C155 1.394(10) .
C154 N8 1.407(8) .
C155 C156 1.376(9) .
N8 C16 1.344(9) .
C16 O7 1.214(9) .
C16 C17 1.507(10) .
O7 Ag1 2.385(5) 1_645
C18 F5 1.235(19) .
C18 F4 1.269(13) .
C18 F6 1.363(15) .
C18 S2 1.798(16) .
S2 O9 1.377(9) .
S2 O8 1.404(6) .
S2 O10 1.435(8) .
